data_4317832
loop_
_publ_author_name
'Geeta Hundal'
'Maninder Singh Hundal'
'Sangeeta Obrai'
'N. S. Poonia'
'Subodh Kumar'

_publ_section_title
;
 Metal Complexes of Tetrapodal Ligands: Synthesis, Spectroscopic and
 Thermal Studies, and X-ray Crystal Structure Studies of Na(I), Ca(II),
 Sr(II), and Ba(II) Complexes of Tetrapodal Ligands
 N,N,N',N'-Tetrakis(2-hydroxypropyl)ethylenediamine and
 N,N,N',N'-Tetrakis(2-hydroxyethyl)ethylenediamine
;
_journal_name_full 'Inorganic Chemistry'
_journal_page_first 2077
_journal_page_last 2086
_journal_paper_doi 10.1021/ic0100727
_journal_volume 41
_journal_year 2002
_chemical_formula_sum 'C24 H34 Ca N6 O18'
_chemical_formula_weight 734.65
_chemical_name_systematic
;
  ?
;
_space_group_IT_number 14
_symmetry_cell_setting monoclinic
_symmetry_space_group_name_Hall '-P 2yn'
_symmetry_space_group_name_H-M 'P 1 21/n 1'
_atom_sites_solution_hydrogens geom
_atom_sites_solution_primary direct
_atom_sites_solution_secondary difmap
_audit_creation_method SHELXL
_cell_angle_alpha 90.00
_cell_angle_beta 90.09(3)
_cell_angle_gamma 90.00
_cell_formula_units_Z 4
_cell_length_a 17.916(4)
_cell_length_b 7.937(2)
_cell_length_c 23.441(5)
_cell_measurement_temperature 293(2)
_cell_volume 3333.3(13)
_computing_structure_refinement 'SHELXL-93 (Sheldrick, 1993)'
_computing_structure_solution 'SHELXS-86 (Sheldrick, 1990)'
_diffrn_ambient_temperature 293(2)
_diffrn_radiation_monochromator graphite
_diffrn_radiation_source 'fine-focus sealed tube'
_diffrn_radiation_type MoK\a
_diffrn_radiation_wavelength 0.71073
_diffrn_reflns_av_R_equivalents 0.0542
_diffrn_reflns_av_sigmaI/netI 0.0936
_diffrn_reflns_limit_h_max 19
_diffrn_reflns_limit_h_min 0
_diffrn_reflns_limit_k_max 8
_diffrn_reflns_limit_k_min 0
_diffrn_reflns_limit_l_max 25
_diffrn_reflns_limit_l_min -25
_diffrn_reflns_number 4524
_diffrn_reflns_theta_max 22.50
_diffrn_reflns_theta_min 1.43
_exptl_absorpt_coefficient_mu 0.275
_exptl_absorpt_correction_T_max 0.256
_exptl_absorpt_correction_T_min 0.236
_exptl_crystal_colour Colorless
_exptl_crystal_density_diffrn 1.464
_exptl_crystal_F_000 1536
_refine_diff_density_max 1.488
_refine_diff_density_min -0.279
_refine_diff_density_rms 0.075
_refine_ls_extinction_method none
_refine_ls_goodness_of_fit_all 1.041
_refine_ls_goodness_of_fit_obs 1.169
_refine_ls_matrix_type full
_refine_ls_number_parameters 441
_refine_ls_number_reflns 3655
_refine_ls_number_restraints 9
_refine_ls_restrained_S_all 1.097
_refine_ls_restrained_S_obs 1.167
_refine_ls_R_factor_all 0.1676
_refine_ls_R_factor_obs 0.0860
_refine_ls_shift/esd_max -0.387
_refine_ls_shift/esd_mean 0.072
_refine_ls_structure_factor_coef Fsqd
_refine_ls_weighting_details 'w=1/[\s^2^(Fo^2^)+(0.1574P)^2^+0.0858P] where P=(Fo^2^+2Fc^2^)/3'
_refine_ls_weighting_scheme calc
_refine_ls_wR_factor_all 0.2993
_refine_ls_wR_factor_obs 0.2218
_reflns_number_observed 2265
_reflns_number_total 4358
_reflns_observed_criterion >2sigma(I)
_cod_data_source_file ic0100727_06.cif
_cod_data_source_block 1
_cod_depositor_comments
;
The following automatic conversions were performed:

'_symmetry_cell_setting' value 'Monoclinic' changed to 'monoclinic'
according to the built-in table from CIF Core dictionary named
'cif_core.dic' version 2.4.1 from 2010-06-29.

Automatic conversion script
Id: cif_fix_values 1646 2011-03-28 12:23:43Z adriana 

The following automatic conversions were performed:

'_refine_ls_weighting_scheme' value 'calc
w=1/[\s^2^(Fo^2^)+(0.1574P)^2^+0.0858P] where P=(Fo^2^+2Fc^2^)/3' was
changed to 'calc'. New tag '_refine_ls_weighting_details' was
created. The value of the new tag was set to
'w=1/[\s^2^(Fo^2^)+(0.1574P)^2^+0.0858P] where P=(Fo^2^+2Fc^2^)/3'.

Automatic conversion script
Id: cif_fix_values 3143 2015-03-26 13:38:13Z robertas 
;
_cod_original_cell_volume 3333.3(12)
_cod_original_formula_sum 'C24 H34 N6 O18 Ca'
_cod_database_code 4317832

loop_
_symmetry_equiv_pos_as_xyz
'x, y, z'
'-x+1/2, y+1/2, -z+1/2'
'-x, -y, -z'
'x-1/2, -y-1/2, z-1/2'

loop_
_atom_site_aniso_label
_atom_site_aniso_U_11
_atom_site_aniso_U_22
_atom_site_aniso_U_33
_atom_site_aniso_U_23
_atom_site_aniso_U_13
_atom_site_aniso_U_12
Ca 0.0371(9) 0.0702(13) 0.0467(10) 0.0075(9) 0.0072(7) 0.0081(9)
O1 0.050(3) 0.126(6) 0.050(4) 0.010(4) 0.004(3) 0.030(4)
O2 0.112(5) 0.070(4) 0.061(4) 0.012(4) -0.002(4) -0.014(4)
O4 0.052(4) 0.094(5) 0.095(5) 0.029(4) 0.011(3) 0.020(4)
O5 0.056(4) 0.159(8) 0.062(5) -0.007(5) 0.014(3) 0.024(4)
O6 0.048(4) 0.118(6) 0.076(4) -0.017(4) 0.001(3) 0.023(4)
O7 0.096(6) 0.189(11) 0.094(6) 0.037(6) -0.009(5) -0.017(7)
O8 0.139(7) 0.119(7) 0.073(5) 0.006(4) 0.047(5) -0.013(6)
O9 0.098(6) 0.133(8) 0.108(7) 0.029(6) 0.023(5) 0.049(5)
O10 0.074(5) 0.132(8) 0.142(7) 0.012(6) 0.046(5) 0.030(5)
O11 0.065(4) 0.073(4) 0.078(5) 0.005(4) 0.024(3) 0.018(4)
O12 0.070(4) 0.153(8) 0.077(5) -0.004(5) -0.016(4) 0.044(5)
O13 0.088(6) 0.165(8) 0.090(6) 0.017(5) 0.041(4) 0.036(6)
O14 0.106(6) 0.250(12) 0.062(5) 0.032(6) 0.006(5) 0.057(7)
O15 0.073(5) 0.142(7) 0.090(5) 0.019(5) -0.014(4) 0.029(5)
O16 0.096(5) 0.157(8) 0.058(5) 0.017(5) -0.009(4) 0.007(5)
O1W 0.065(4) 0.118(6) 0.052(4) -0.005(4) 0.008(3) 0.027(4)
O2W 0.074(4) 0.093(5) 0.081(5) 0.012(4) -0.003(4) -0.003(4)
N1 0.048(4) 0.062(5) 0.051(4) 0.002(4) -0.005(3) 0.000(4)
N2 0.043(4) 0.074(6) 0.058(5) -0.010(4) 0.007(3) -0.007(4)
N3 0.096(7) 0.107(8) 0.053(6) 0.000(6) 0.029(6) -0.041(6)
N4 0.064(6) 0.077(6) 0.100(7) 0.003(6) 0.028(6) 0.015(5)
N5 0.066(6) 0.110(8) 0.071(6) 0.006(5) 0.016(5) 0.010(5)
N6 0.058(5) 0.099(7) 0.068(6) 0.010(5) -0.012(5) 0.006(5)
C1 0.096(8) 0.102(9) 0.075(7) 0.015(7) 0.004(6) 0.039(7)
C2 0.079(8) 0.242(18) 0.067(7) -0.003(9) -0.004(6) 0.082(10)
C3 0.110(9) 0.082(9) 0.080(8) -0.008(6) -0.012(7) -0.015(7)
C4 0.144(11) 0.123(11) 0.064(7) -0.013(8) -0.003(7) -0.046(9)
C5 0.076(7) 0.156(12) 0.046(6) 0.030(6) 0.006(5) -0.011(7)
C6 0.058(7) 0.209(15) 0.060(7) 0.003(8) 0.022(5) -0.017(8)
C7 0.083(8) 0.080(9) 0.224(17) -0.065(10) 0.064(9) -0.047(7)
C8 0.122(11) 0.097(11) 0.171(14) -0.006(10) 0.046(10) -0.045(9)
C9 0.053(6) 0.070(7) 0.099(8) -0.008(6) 0.010(6) 0.020(5)
C10 0.048(6) 0.142(11) 0.109(9) 0.030(9) 0.027(6) 0.027(7)
C15 0.053(6) 0.082(7) 0.050(6) -0.015(5) 0.007(5) -0.004(5)
C16 0.049(5) 0.058(6) 0.057(6) -0.007(5) 0.012(4) -0.006(5)
C17 0.051(5) 0.069(7) 0.067(6) -0.003(5) 0.002(5) -0.008(5)
C18 0.070(7) 0.055(6) 0.059(6) -0.003(5) 0.015(5) -0.024(5)
C19 0.065(6) 0.060(7) 0.084(8) -0.021(6) 0.030(5) -0.012(5)
C20 0.050(5) 0.063(6) 0.056(6) -0.004(5) 0.016(4) 0.000(5)
C21 0.053(5) 0.065(7) 0.056(5) -0.009(5) 0.011(5) -0.009(5)
C22 0.052(6) 0.061(6) 0.070(7) -0.010(6) 0.002(5) 0.004(5)
C23 0.051(5) 0.054(6) 0.045(5) -0.003(4) -0.001(4) -0.006(4)
C24 0.053(6) 0.062(6) 0.052(5) 0.004(5) -0.005(4) -0.014(5)
C25 0.046(5) 0.062(6) 0.050(5) 0.004(5) 0.009(4) -0.006(5)
C26 0.040(4) 0.058(6) 0.057(5) 0.000(5) 0.005(4) 0.001(4)
C27 0.048(5) 0.060(6) 0.053(5) 0.001(4) -0.002(4) -0.004(5)
C28 0.064(6) 0.064(6) 0.048(5) 0.004(5) 0.016(4) -0.008(5)

loop_
_atom_site_label
_atom_site_type_symbol
_atom_site_fract_x
_atom_site_fract_y
_atom_site_fract_z
_atom_site_U_iso_or_equiv
_atom_site_thermal_displace_type
_atom_site_occupancy
_atom_site_calc_flag
_atom_site_refinement_flags
_atom_site_disorder_group
Ca Ca 0.75952(9) 0.1134(2) 0.41264(7) 0.0513(6) Uani 1 d . .
O1 O 0.8786(3) 0.0057(9) 0.4196(2) 0.075(2) Uani 1 d D .
H10 H 0.9159 -0.0066 0.3968 0.113 Uiso 1 d . .
O2 O 0.7908(4) 0.3920(9) 0.4381(2) 0.081(2) Uani 1 d D .
H20 H 0.8010 0.4707 0.4138 0.121 Uiso 1 d . .
O4 O 0.6439(3) 0.2451(9) 0.3894(3) 0.080(2) Uani 1 d D .
H40 H 0.6441 0.3343 0.3684 0.121 Uiso 1 d . .
O5 O 0.9921(3) -0.0364(11) 0.3526(3) 0.092(2) Uani 1 d . .
O6 O 0.9270(3) 0.0631(9) 0.2799(3) 0.081(2) Uani 1 d . .
O7 O 1.0444(5) 0.0862(15) 0.0934(4) 0.126(4) Uani 1 d . .
O8 O 1.1481(5) -0.0437(11) 0.0793(3) 0.110(3) Uani 1 d . .
O9 O 1.2220(4) -0.3434(12) 0.3145(4) 0.113(3) Uani 1 d . .
O10 O 1.2744(4) -0.3257(11) 0.2330(4) 0.116(3) Uani 1 d . .
O11 O 0.8133(3) 0.6156(8) 0.3569(3) 0.072(2) Uani 1 d . .
O12 O 0.8057(4) 0.6572(11) 0.2644(3) 0.100(3) Uani 1 d . .
O13 O 1.1176(5) 0.4066(12) 0.1817(3) 0.114(3) Uani 1 d . .
O14 O 1.0223(5) 0.5178(15) 0.1457(3) 0.139(4) Uani 1 d . .
O15 O 1.1295(4) 0.3016(11) 0.3838(3) 0.102(3) Uani 1 d . .
O16 O 1.0365(4) 0.3561(12) 0.4363(3) 0.104(3) Uani 1 d . .
O1W O 0.7983(3) 0.1891(9) 0.3208(2) 0.078(2) Uani 1 d . .
H11 H 0.8425 0.1620 0.3117 0.117 Uiso 1 d . .
H12 H 0.7922 0.2819 0.3212 0.117 Uiso 1 d . .
O2W O 0.6508(4) 0.5074(9) 0.3191(3) 0.083(2) Uani 1 d . .
H21 H 0.7075 0.5419 0.3060 0.124 Uiso 1 d . .
H22 H 0.6554 0.3820 0.3036 0.124 Uiso 1 d . .
N1 N 0.8098(4) 0.1349(10) 0.5176(3) 0.054(2) Uani 1 d . .
N2 N 0.6550(4) 0.0305(10) 0.4853(3) 0.059(2) Uani 1 d . .
N3 N 1.0960(6) 0.0021(14) 0.1089(4) 0.085(3) Uani 1 d . .
N4 N 1.2235(5) -0.2960(11) 0.2661(5) 0.080(3) Uani 1 d . .
N5 N 1.0560(5) 0.4622(12) 0.1856(4) 0.082(3) Uani 1 d . .
N6 N 1.0665(5) 0.3557(12) 0.3907(4) 0.075(2) Uani 1 d . .
C1 C 0.9002(6) -0.0590(12) 0.4745(3) 0.091(4) Uani 1 d D .
H1A H 0.9535(6) -0.0799(12) 0.4750(3) 0.109 Uiso 1 calc R .
H1B H 0.8749(6) -0.1652(12) 0.4814(3) 0.109 Uiso 1 calc R .
C2 C 0.8809(6) 0.0618(17) 0.5202(4) 0.129(6) Uani 1 d D .
H2A H 0.8856(6) 0.0043(17) 0.5566(4) 0.155 Uiso 1 calc R .
H2B H 0.9176(6) 0.1517(17) 0.5198(4) 0.155 Uiso 1 calc R .
C3 C 0.8325(6) 0.4329(13) 0.4887(3) 0.091(3) Uani 1 d D .
H3A H 0.8197(6) 0.5456(13) 0.5014(3) 0.109 Uiso 1 calc R .
H3B H 0.8855(6) 0.4305(13) 0.4803(3) 0.109 Uiso 1 calc R .
C4 C 0.8154(8) 0.3101(15) 0.5343(4) 0.110(4) Uani 1 d D .
H4A H 0.8538(8) 0.3194(15) 0.5633(4) 0.132 Uiso 1 calc R .
H4B H 0.7685(8) 0.3427(15) 0.5517(4) 0.132 Uiso 1 calc R .
C5 C 0.7564(5) 0.0592(16) 0.5562(4) 0.093(4) Uani 1 d . .
H5A H 0.7683(5) -0.0596(16) 0.5595(4) 0.111 Uiso 1 calc R .
H5B H 0.7637(5) 0.1091(16) 0.5936(4) 0.111 Uiso 1 calc R .
C6 C 0.6788(5) 0.0728(19) 0.5423(4) 0.109(5) Uani 1 d . .
H6A H 0.6635(5) 0.1880(19) 0.5497(4) 0.131 Uiso 1 calc R .
H6B H 0.6514(5) 0.0015(19) 0.5685(4) 0.131 Uiso 1 calc R .
C7 C 0.6582(5) -0.2264(14) 0.4264(5) 0.129(6) Uani 1 d D .
H7A H 0.6706(5) -0.3430(14) 0.4344(5) 0.154 Uiso 1 calc R 1
H7B H 0.6150(5) -0.2264(14) 0.4014(5) 0.154 Uiso 1 calc R 1
C8 C 0.6374(8) -0.1436(16) 0.4806(5) 0.130(5) Uani 1 d D .
H8A H 0.5840(8) -0.1566(16) 0.4859(5) 0.156 Uiso 1 calc R .
H8B H 0.6619(8) -0.2028(16) 0.5116(5) 0.156 Uiso 1 calc R .
C9 C 0.5977(5) 0.2781(11) 0.4383(3) 0.074(3) Uani 1 d D .
H9A H 0.5498(5) 0.3219(11) 0.4260(3) 0.089 Uiso 1 calc R .
H9B H 0.6213(5) 0.3617(11) 0.4625(3) 0.089 Uiso 1 calc R .
C10 C 0.5871(5) 0.1195(14) 0.4703(5) 0.100(4) Uani 1 d D .
H10A H 0.5602(5) 0.1448(14) 0.5051(5) 0.120 Uiso 1 calc R .
H10B H 0.5560(5) 0.0450(14) 0.4477(5) 0.120 Uiso 1 calc R .
C15 C 0.9814(5) -0.0061(13) 0.3012(4) 0.062(3) Uani 1 d . .
C16 C 1.0445(5) -0.0555(11) 0.2617(4) 0.054(2) Uani 1 d . .
C17 C 1.0414(5) -0.0067(12) 0.2046(4) 0.062(2) Uani 1 d . .
H17A H 1.0014(5) 0.0560(12) 0.1908(4) 0.075 Uiso 1 calc R .
C18 C 1.0992(5) -0.0538(11) 0.1689(4) 0.061(3) Uani 1 d . .
C19 C 1.1594(5) -0.1491(12) 0.1881(4) 0.070(3) Uani 1 d . .
H19A H 1.1979(5) -0.1796(12) 0.1636(4) 0.083 Uiso 1 calc R .
C20 C 1.1598(5) -0.1968(11) 0.2450(4) 0.056(2) Uani 1 d . .
C21 C 1.1043(5) -0.1480(11) 0.2809(4) 0.058(2) Uani 1 d . .
H21A H 1.1068(5) -0.1778(11) 0.3193(4) 0.070 Uiso 1 calc R .
C22 C 0.8379(5) 0.6099(12) 0.3073(5) 0.061(2) Uani 1 d . .
C23 C 0.9165(4) 0.5401(10) 0.3002(3) 0.050(2) Uani 1 d . .
C24 C 0.9501(5) 0.5318(11) 0.2470(4) 0.056(2) Uani 1 d . .
H24A H 0.9250(5) 0.5703(11) 0.2147(4) 0.067 Uiso 1 calc R .
C25 C 1.0195(5) 0.4675(11) 0.2423(3) 0.053(2) Uani 1 d . .
C26 C 1.0594(4) 0.4065(11) 0.2871(4) 0.052(2) Uani 1 d . .
H26A H 1.1067(4) 0.3605(11) 0.2824(4) 0.062 Uiso 1 calc R .
C27 C 1.0263(5) 0.4162(11) 0.3398(4) 0.054(2) Uani 1 d . .
C28 C 0.9548(5) 0.4811(11) 0.3470(4) 0.059(2) Uani 1 d . .
H28A H 0.9331(5) 0.4845(11) 0.3830(4) 0.070 Uiso 1 calc R .
O3 O 0.7198(5) -0.1513(12) 0.3962(4) 0.079(3) Uiso 0.72 d PD 1
H30 H 0.7490 -0.2319 0.3842 0.118 Uiso 0.72 d P 1
O3' O 0.7376(5) -0.2054(24) 0.4334(8) 0.046(5) Uiso 0.28 d PD 2
H30' H 0.7603 -0.2649 0.4078 0.069 Uiso 0.28 d P 2

loop_
_atom_type_symbol
_atom_type_description
_atom_type_scat_dispersion_real
_atom_type_scat_dispersion_imag
_atom_type_scat_source
C C 0.0033 0.0016 'International Tables Vol C Tables 4.2.6.8 and 6.1.1.4'
H H 0.0000 0.0000 'International Tables Vol C Tables 4.2.6.8 and 6.1.1.4'
N N 0.0061 0.0033 'International Tables Vol C Tables 4.2.6.8 and 6.1.1.4'
O O 0.0106 0.0060 'International Tables Vol C Tables 4.2.6.8 and 6.1.1.4'
Ca Ca 0.2262 0.3064 'International Tables Vol C Tables 4.2.6.8 and 6.1.1.4'

loop_
_geom_angle_atom_site_label_1
_geom_angle_atom_site_label_2
_geom_angle_atom_site_label_3
_geom_angle
_geom_angle_site_symmetry_1
_geom_angle_site_symmetry_3
_geom_angle_publ_flag
O3 Ca O1 87.6(3) . . y
O3 Ca O1W 100.2(3) . . y
O1 Ca O1W 83.3(2) . . y
O3 Ca O2 173.5(3) . . y
O1 Ca O2 96.3(3) . . y
O1W Ca O2 85.5(2) . . y
O3 Ca O4 95.5(3) . . y
O1 Ca O4 169.6(2) . . y
O1W Ca O4 86.4(2) . . y
O2 Ca O4 81.5(2) . . y
O1 Ca O3' 76.5(3) . . ?
O1W Ca O3' 117.8(4) . . ?
O2 Ca O3' 154.0(4) . . ?
O4 Ca O3' 109.7(3) . . ?
O3 Ca N2 69.5(3) . . y
O1 Ca N2 121.6(2) . . y
O1W Ca N2 151.2(2) . . y
O2 Ca N2 103.9(2) . . y
O4 Ca N2 68.7(2) . . y
O3' Ca N2 61.7(4) . . ?
O3 Ca N1 109.2(3) . . y
O1 Ca N1 69.0(2) . . y
O1W Ca N1 138.0(2) . . y
O2 Ca N1 67.7(2) . . y
O4 Ca N1 118.9(2) . . y
O3' Ca N1 86.6(4) . . ?
N2 Ca N1 69.6(2) . . y
C1 O1 Ca 116.3(5) . . ?
C3 O2 Ca 123.0(6) . . ?
C9 O4 Ca 113.5(5) . . ?
C2 N1 C4 108.9(9) . . ?
C2 N1 C5 113.8(9) . . ?
C4 N1 C5 106.0(8) . . ?
C2 N1 Ca 108.9(5) . . ?
C4 N1 Ca 109.8(5) . . ?
C5 N1 Ca 109.4(5) . . ?
C8 N2 C6 111.3(10) . . ?
C8 N2 C10 105.6(9) . . ?
C6 N2 C10 110.9(9) . . ?
C8 N2 Ca 110.7(6) . . ?
C6 N2 Ca 109.5(5) . . ?
C10 N2 Ca 108.8(5) . . ?
O7 N3 O8 125.9(10) . . ?
O7 N3 C18 119.0(10) . . ?
O8 N3 C18 115.1(11) . . ?
O9 N4 O10 123.9(10) . . ?
O9 N4 C20 118.0(8) . . ?
O10 N4 C20 118.1(10) . . ?
O13 N5 O14 122.9(9) . . ?
O13 N5 C25 119.3(9) . . ?
O14 N5 C25 117.8(9) . . ?
O16 N6 O15 122.3(9) . . ?
O16 N6 C27 120.2(8) . . ?
O15 N6 C27 117.4(9) . . ?
O1 C1 C2 110.7(7) . . ?
O1 C1 Ca 40.0(4) . . ?
C2 C1 Ca 82.4(5) . . ?
N1 C2 C1 116.8(9) . . ?
O2 C3 C4 109.8(8) . . ?
N1 C4 C3 116.9(9) . . ?
C6 C5 N1 118.0(8) . . ?
C5 C6 N2 118.6(9) . . ?
O3' C7 C8 95.8(11) . . ?
O3 C7 C8 115.6(9) . . ?
N2 C8 C7 116.2(10) . . ?
O4 C9 C10 108.9(7) . . ?
O4 C9 Ca 42.4(4) . . ?
C10 C9 Ca 82.3(5) . . ?
N2 C10 C9 115.4(8) . . ?
O6 C15 O5 127.1(8) . . ?
O6 C15 C16 117.4(8) . . ?
O5 C15 C16 115.4(9) . . ?
C21 C16 C17 119.6(8) . . ?
C21 C16 C15 121.3(8) . . ?
C17 C16 C15 119.1(8) . . ?
C18 C17 C16 118.4(9) . . ?
C17 C18 C19 122.2(9) . . ?
C17 C18 N3 117.8(10) . . ?
C19 C18 N3 120.0(9) . . ?
C20 C19 C18 117.5(8) . . ?
C21 C20 C19 121.0(9) . . ?
C21 C20 N4 120.8(9) . . ?
C19 C20 N4 118.1(8) . . ?
C20 C21 C16 121.3(8) . . ?
O12 C22 O11 126.3(9) . . ?
O12 C22 C23 117.4(9) . . ?
O11 C22 C23 116.3(9) . . ?
C28 C23 C24 118.9(8) . . ?
C28 C23 C22 119.9(8) . . ?
C24 C23 C22 121.2(8) . . ?
C25 C24 C23 119.5(8) . . ?
C24 C25 C26 123.8(8) . . ?
C24 C25 N5 119.4(8) . . ?
C26 C25 N5 116.8(8) . . ?
C25 C26 C27 116.6(8) . . ?
C26 C27 C28 122.0(8) . . ?
C26 C27 N6 120.0(8) . . ?
C28 C27 N6 118.1(8) . . ?
C23 C28 C27 119.1(8) . . ?
C7 O3 Ca 123.0(7) . . ?
C7 O3' Ca 103.9(10) . . ?

loop_
_geom_bond_atom_site_label_1
_geom_bond_atom_site_label_2
_geom_bond_distance
_geom_bond_site_symmetry_2
_geom_bond_publ_flag
Ca O3 2.251(9) . y
Ca O1 2.304(6) . y
Ca O1W 2.341(6) . y
Ca O2 2.358(7) . y
Ca O4 2.382(6) . y
Ca O3' 2.61(2) . ?
Ca N2 2.616(7) . y
Ca N1 2.625(7) . y
O1 C1 1.438(2) . ?
O2 C3 1.438(2) . ?
O4 C9 1.439(2) . ?
O5 C15 1.243(10) . ?
O6 C15 1.225(11) . ?
O7 N3 1.196(12) . ?
O8 N3 1.219(11) . ?
O9 N4 1.195(10) . ?
O10 N4 1.222(9) . ?
O11 C22 1.245(10) . ?
O12 C22 1.217(11) . ?
O13 N5 1.193(10) . ?
O14 N5 1.196(10) . ?
O15 N6 1.218(10) . ?
O16 N6 1.198(10) . ?
N1 C2 1.400(11) . ?
N1 C4 1.448(12) . ?
N1 C5 1.449(11) . ?
N2 C8 1.422(13) . ?
N2 C6 1.441(12) . ?
N2 C10 1.449(11) . ?
N3 C18 1.478(12) . ?
N4 C20 1.471(12) . ?
N5 C25 1.484(11) . ?
N6 C27 1.473(11) . ?
C1 C2 1.479(2) . ?
C3 C4 1.478(2) . ?
C5 C6 1.432(13) . ?
C7 O3' 1.440(2) . ?
C7 O3 1.441(2) . ?
C7 C8 1.479(2) . ?
C9 C10 1.479(2) . ?
C15 C16 1.515(12) . ?
C16 C21 1.374(12) . ?
C16 C17 1.394(12) . ?
C17 C18 1.384(12) . ?
C18 C19 1.391(13) . ?
C19 C20 1.388(12) . ?
C20 C21 1.360(11) . ?
C22 C23 1.522(12) . ?
C23 C28 1.375(11) . ?
C23 C24 1.389(11) . ?
C24 C25 1.348(11) . ?
C25 C26 1.359(11) . ?
C26 C27 1.371(11) . ?
C27 C28 1.393(11) . ?

loop_
_geom_torsion_atom_site_label_1
_geom_torsion_atom_site_label_2
_geom_torsion_atom_site_label_3
_geom_torsion_atom_site_label_4
_geom_torsion
_geom_torsion_site_symmetry_1
_geom_torsion_site_symmetry_2
_geom_torsion_site_symmetry_3
_geom_torsion_site_symmetry_4
_geom_torsion_publ_flag
O3 Ca O1 C1 -85.0(7) . . . . ?
O1W Ca O1 C1 174.4(7) . . . . ?
O2 Ca O1 C1 89.7(7) . . . . ?
O4 Ca O1 C1 167.1(13) . . . . ?
O3' Ca O1 C1 -64.9(8) . . . . ?
N2 Ca O1 C1 -20.9(8) . . . . ?
N1 Ca O1 C1 26.6(6) . . . . ?
C1 Ca O1 C1 0.000(4) . . . . ?
C9 Ca O1 C1 24.4(14) . . . . ?
O3 Ca O2 C3 75.1(28) . . . . ?
O1 Ca O2 C3 -51.8(7) . . . . ?
O1W Ca O2 C3 -134.6(7) . . . . ?
O4 Ca O2 C3 138.4(7) . . . . ?
O3' Ca O2 C3 20.2(11) . . . . ?
N2 Ca O2 C3 73.0(7) . . . . ?
N1 Ca O2 C3 12.3(7) . . . . ?
C1 Ca O2 C3 -28.1(7) . . . . ?
C9 Ca O2 C3 114.3(7) . . . . ?
O3 Ca O4 C9 95.4(6) . . . . ?
O1 Ca O4 C9 -157.5(13) . . . . ?
O1W Ca O4 C9 -164.7(6) . . . . ?
O2 Ca O4 C9 -78.7(6) . . . . ?
O3' Ca O4 C9 77.1(7) . . . . ?
N2 Ca O4 C9 29.9(6) . . . . ?
N1 Ca O4 C9 -20.1(7) . . . . ?
C1 Ca O4 C9 0.4(15) . . . . ?
C9 Ca O4 C9 0.000(4) . . . . ?
O3 Ca N1 C2 77.1(8) . . . . ?
O1 Ca N1 C2 -2.4(8) . . . . ?
O1W Ca N1 C2 -54.6(9) . . . . ?
O2 Ca N1 C2 -109.0(8) . . . . ?
O4 Ca N1 C2 -174.9(7) . . . . ?
O3' Ca N1 C2 74.4(8) . . . . ?
N2 Ca N1 C2 135.5(8) . . . . ?
C1 Ca N1 C2 11.5(7) . . . . ?
C9 Ca N1 C2 177.0(8) . . . . ?
O3 Ca N1 C4 -163.7(7) . . . . ?
O1 Ca N1 C4 116.7(7) . . . . ?
O1W Ca N1 C4 64.5(8) . . . . ?
O2 Ca N1 C4 10.2(7) . . . . ?
O4 Ca N1 C4 -55.7(7) . . . . ?
O3' Ca N1 C4 -166.4(7) . . . . ?
N2 Ca N1 C4 -105.3(7) . . . . ?
C1 Ca N1 C4 130.7(8) . . . . ?
C9 Ca N1 C4 -63.8(7) . . . . ?
O3 Ca N1 C5 -47.8(7) . . . . ?
O1 Ca N1 C5 -127.4(7) . . . . ?
O1W Ca N1 C5 -179.6(6) . . . . ?
O2 Ca N1 C5 126.0(7) . . . . ?
O4 Ca N1 C5 60.2(7) . . . . ?
O3' Ca N1 C5 -50.5(7) . . . . ?
N2 Ca N1 C5 10.6(6) . . . . ?
C1 Ca N1 C5 -113.4(8) . . . . ?
C9 Ca N1 C5 52.1(7) . . . . ?
O3 Ca N2 C8 8.5(8) . . . . ?
O1 Ca N2 C8 -65.2(8) . . . . ?
O1W Ca N2 C8 81.7(10) . . . . ?
O2 Ca N2 C8 -171.8(8) . . . . ?
O4 Ca N2 C8 113.3(8) . . . . ?
O3' Ca N2 C8 -15.1(8) . . . . ?
N1 Ca N2 C8 -112.4(8) . . . . ?
C1 Ca N2 C8 -73.5(8) . . . . ?
C9 Ca N2 C8 129.0(9) . . . . ?
O3 Ca N2 C6 131.6(8) . . . . ?
O1 Ca N2 C6 57.9(8) . . . . ?
O1W Ca N2 C6 -155.2(8) . . . . ?
O2 Ca N2 C6 -48.7(8) . . . . ?
O4 Ca N2 C6 -123.6(8) . . . . ?
O3' Ca N2 C6 108.0(8) . . . . ?
N1 Ca N2 C6 10.6(7) . . . . ?
C1 Ca N2 C6 49.6(8) . . . . ?
C9 Ca N2 C6 -107.9(8) . . . . ?
O3 Ca N2 C10 -107.1(7) . . . . ?
O1 Ca N2 C10 179.2(7) . . . . ?
O1W Ca N2 C10 -33.9(10) . . . . ?
O2 Ca N2 C10 72.6(7) . . . . ?
O4 Ca N2 C10 -2.3(7) . . . . ?
O3' Ca N2 C10 -130.7(8) . . . . ?
N1 Ca N2 C10 132.0(7) . . . . ?
C1 Ca N2 C10 170.9(7) . . . . ?
C9 Ca N2 C10 13.4(6) . . . . ?
Ca O1 C1 C2 -47.8(11) . . . . ?
Ca O1 C1 Ca 0.000(2) . . . . ?
O3 Ca C1 O1 93.6(7) . . . . ?
O1 Ca C1 O1 0.000(5) . . . . ?
O1W Ca C1 O1 -5.8(7) . . . . ?
O2 Ca C1 O1 -92.8(7) . . . . ?
O4 Ca C1 O1 -170.3(10) . . . . ?
O3' Ca C1 O1 107.9(8) . . . . ?
N2 Ca C1 O1 162.1(7) . . . . ?
N1 Ca C1 O1 -146.0(8) . . . . ?
C9 Ca C1 O1 -170.0(6) . . . . ?
O3 Ca C1 C2 -130.8(7) . . . . ?
O1 Ca C1 C2 135.6(11) . . . . ?
O1W Ca C1 C2 129.9(7) . . . . ?
O2 Ca C1 C2 42.9(7) . . . . ?
O4 Ca C1 C2 -34.6(15) . . . . ?
O3' Ca C1 C2 -116.4(9) . . . . ?
N2 Ca C1 C2 -62.3(7) . . . . ?
N1 Ca C1 C2 -10.4(7) . . . . ?
C9 Ca C1 C2 -34.3(9) . . . . ?
C4 N1 C2 C1 -141.0(10) . . . . ?
C5 N1 C2 C1 101.1(12) . . . . ?
Ca N1 C2 C1 -21.2(13) . . . . ?
O1 C1 C2 N1 45.2(15) . . . . ?
Ca C1 C2 N1 16.4(10) . . . . ?
Ca O2 C3 C4 -32.2(12) . . . . ?
C2 N1 C4 C3 87.8(12) . . . . ?
C5 N1 C4 C3 -149.4(10) . . . . ?
Ca N1 C4 C3 -31.4(12) . . . . ?
O2 C3 C4 N1 41.6(15) . . . . ?
C2 N1 C5 C6 -155.3(11) . . . . ?
C4 N1 C5 C6 85.1(12) . . . . ?
Ca N1 C5 C6 -33.2(13) . . . . ?
N1 C5 C6 N2 48.6(17) . . . . ?
C8 N2 C6 C5 89.0(13) . . . . ?
C10 N2 C6 C5 -153.7(11) . . . . ?
Ca N2 C6 C5 -33.7(14) . . . . ?
C6 N2 C8 C7 -142.7(11) . . . . ?
C10 N2 C8 C7 96.9(13) . . . . ?
Ca N2 C8 C7 -20.6(14) . . . . ?
O3' C7 C8 N2 64.4(16) . . . . ?
O3 C7 C8 N2 26.2(18) . . . . ?
Ca O4 C9 C10 -54.3(9) . . . . ?
Ca O4 C9 Ca 0.000(2) . . . . ?
O3 Ca C9 O4 -87.3(6) . . . . ?
O1 Ca C9 O4 164.5(9) . . . . ?
O1W Ca C9 O4 16.2(6) . . . . ?
O2 Ca C9 O4 96.9(6) . . . . ?
O4 Ca C9 O4 0.000(5) . . . . ?
O3' Ca C9 O4 -109.8(7) . . . . ?
N2 Ca C9 O4 -141.7(7) . . . . ?
N1 Ca C9 O4 162.4(6) . . . . ?
C1 Ca C9 O4 -179.8(6) . . . . ?
O3 Ca C9 C10 41.9(7) . . . . ?
O1 Ca C9 C10 -66.3(12) . . . . ?
O1W Ca C9 C10 145.4(7) . . . . ?
O2 Ca C9 C10 -133.9(7) . . . . ?
O4 Ca C9 C10 129.2(10) . . . . ?
O3' Ca C9 C10 19.4(8) . . . . ?
N2 Ca C9 C10 -12.5(6) . . . . ?
N1 Ca C9 C10 -68.4(7) . . . . ?
C1 Ca C9 C10 -50.6(8) . . . . ?
C8 N2 C10 C9 -143.8(10) . . . . ?
C6 N2 C10 C9 95.6(11) . . . . ?
Ca N2 C10 C9 -24.9(11) . . . . ?
O4 C9 C10 N2 52.6(13) . . . . ?
Ca C9 C10 N2 19.0(9) . . . . ?
O6 C15 C16 C21 -173.6(9) . . . . ?
O5 C15 C16 C21 8.6(13) . . . . ?
O6 C15 C16 C17 6.0(13) . . . . ?
O5 C15 C16 C17 -171.8(9) . . . . ?
C21 C16 C17 C18 0.1(13) . . . . ?
C15 C16 C17 C18 -179.5(8) . . . . ?
C16 C17 C18 C19 0.7(13) . . . . ?
C16 C17 C18 N3 -178.6(8) . . . . ?
O7 N3 C18 C17 0.5(14) . . . . ?
O8 N3 C18 C17 -179.6(9) . . . . ?
O7 N3 C18 C19 -178.8(10) . . . . ?
O8 N3 C18 C19 1.0(13) . . . . ?
C17 C18 C19 C20 0.1(13) . . . . ?
N3 C18 C19 C20 179.4(8) . . . . ?
C18 C19 C20 C21 -1.7(13) . . . . ?
C18 C19 C20 N4 -179.3(8) . . . . ?
O9 N4 C20 C21 5.7(14) . . . . ?
O10 N4 C20 C21 -174.6(9) . . . . ?
O9 N4 C20 C19 -176.7(10) . . . . ?
O10 N4 C20 C19 3.0(13) . . . . ?
C19 C20 C21 C16 2.6(13) . . . . ?
N4 C20 C21 C16 -179.9(8) . . . . ?
C17 C16 C21 C20 -1.7(13) . . . . ?
C15 C16 C21 C20 177.9(8) . . . . ?
O12 C22 C23 C28 -178.4(9) . . . . ?
O11 C22 C23 C28 2.8(13) . . . . ?
O12 C22 C23 C24 0.3(14) . . . . ?
O11 C22 C23 C24 -178.5(8) . . . . ?
C28 C23 C24 C25 -0.5(13) . . . . ?
C22 C23 C24 C25 -179.3(8) . . . . ?
C23 C24 C25 C26 1.0(14) . . . . ?
C23 C24 C25 N5 -178.6(8) . . . . ?
O13 N5 C25 C24 179.3(10) . . . . ?
O14 N5 C25 C24 0.8(15) . . . . ?
O13 N5 C25 C26 -0.3(14) . . . . ?
O14 N5 C25 C26 -178.8(10) . . . . ?
C24 C25 C26 C27 -1.5(13) . . . . ?
N5 C25 C26 C27 178.1(8) . . . . ?
C25 C26 C27 C28 1.6(13) . . . . ?
C25 C26 C27 N6 -178.9(8) . . . . ?
O16 N6 C27 C26 -176.3(9) . . . . ?
O15 N6 C27 C26 1.5(13) . . . . ?
O16 N6 C27 C28 3.3(14) . . . . ?
O15 N6 C27 C28 -178.9(9) . . . . ?
C24 C23 C28 C27 0.6(13) . . . . ?
C22 C23 C28 C27 179.4(8) . . . . ?
C26 C27 C28 C23 -1.2(13) . . . . ?
N6 C27 C28 C23 179.3(8) . . . . ?
O3' C7 O3 Ca -86.7(14) . . . . ?
C8 C7 O3 Ca -18.5(16) . . . . ?
O1 Ca O3 C7 130.5(9) . . . . ?
O1W Ca O3 C7 -146.7(9) . . . . ?
O2 Ca O3 C7 3.1(32) . . . . ?
O4 Ca O3 C7 -59.5(9) . . . . ?
O3' Ca O3 C7 70.7(8) . . . . ?
N2 Ca O3 C7 5.3(8) . . . . ?
N1 Ca O3 C7 63.7(9) . . . . ?
C1 Ca O3 C7 106.8(9) . . . . ?
C9 Ca O3 C7 -35.3(9) . . . . ?
O3 C7 O3' Ca 48.2(9) . . . . ?
C8 C7 O3' Ca -74.6(10) . . . . ?
O3 Ca O3' C7 -54.7(6) . . . . ?
O1 Ca O3' C7 -172.1(11) . . . . ?
O1W Ca O3' C7 -97.2(10) . . . . ?
O2 Ca O3' C7 111.4(9) . . . . ?
O4 Ca O3' C7 -0.8(11) . . . . ?
N2 Ca O3' C7 50.1(9) . . . . ?
N1 Ca O3' C7 118.8(10) . . . . ?
C1 Ca O3' C7 164.8(11) . . . . ?
C9 Ca O3' C7 23.3(10) . . . . ?
